data_7700079
loop_
_publ_author_name
'Yue, Cheng-Yang'
'Lin, Na'
'Gao, Lu'
'Jin, Ying-Xue'
'Liu, Zhao-Yang'
'Cao, Yao-Yao'
'Han, Sha-Sha'
'Lian, Xi-Kai'
'Hu, Bing'
'Lei, Xiao-Wu'

_publ_section_title
;
 Organic cation directed one-dimensional cuprous halide compounds:
 syntheses, crystal structures and photoluminescence properties.
;
_journal_issue 27
_journal_name_full 'Dalton transactions (Cambridge, England : 2003)'
_journal_page_first 10151
_journal_page_last 10159
_journal_paper_doi 10.1039/c9dt01460h
_journal_volume 48
_journal_year 2019
_chemical_formula_moiety C6N2H14Cu3Br5
_chemical_formula_sum 'C6 H14 Br5 Cu3 N2'
_chemical_formula_weight 704.36
_space_group_IT_number 62
_space_group_name_Hall '-P 2ac 2n'
_space_group_name_H-M_alt 'P n m a'
_symmetry_cell_setting orthorhombic
_symmetry_space_group_name_Hall '-P 2ac 2n'
_symmetry_space_group_name_H-M 'P n m a'
_atom_sites_solution_hydrogens geom
_atom_sites_solution_primary direct
_atom_sites_solution_secondary difmap
_audit_creation_method SHELXL-97
_audit_update_record
;
2019-03-10 deposited with the CCDC.    2019-05-24 downloaded from the CCDC.
;
_cell_angle_alpha 90.00
_cell_angle_beta 90.00
_cell_angle_gamma 90.00
_cell_formula_units_Z 4
_cell_length_a 17.951(2)
_cell_length_b 7.9123(10)
_cell_length_c 10.4907(14)
_cell_measurement_reflns_used 4964
_cell_measurement_temperature 296(2)
_cell_measurement_theta_max 27.40
_cell_measurement_theta_min 2.25
_cell_volume 1490.0(3)
_computing_cell_refinement 'Bruker SAINT'
_computing_data_collection 'Bruker APEX2'
_computing_data_reduction 'Bruker SAINT'
_computing_molecular_graphics 'Bruker SHELXTL'
_computing_publication_material 'Bruker SHELXTL'
_computing_structure_refinement 'SHELXL-97 (Sheldrick, 2008)'
_computing_structure_solution 'SHELXS-97 (Sheldrick, 2008)'
_diffrn_ambient_temperature 296(2)
_diffrn_measured_fraction_theta_full 0.999
_diffrn_measured_fraction_theta_max 0.999
_diffrn_measurement_device_type 'Bruker APEX-II CCD'
_diffrn_measurement_method 'phi and omega scans'
_diffrn_radiation_monochromator graphite
_diffrn_radiation_source 'fine-focus sealed tube'
_diffrn_radiation_type MoK\a
_diffrn_radiation_wavelength 0.71073
_diffrn_reflns_av_R_equivalents 0.0645
_diffrn_reflns_av_sigmaI/netI 0.0374
_diffrn_reflns_limit_h_max 23
_diffrn_reflns_limit_h_min -23
_diffrn_reflns_limit_k_max 10
_diffrn_reflns_limit_k_min -10
_diffrn_reflns_limit_l_max 13
_diffrn_reflns_limit_l_min -13
_diffrn_reflns_number 16396
_diffrn_reflns_theta_full 27.46
_diffrn_reflns_theta_max 27.46
_diffrn_reflns_theta_min 2.25
_exptl_absorpt_coefficient_mu 17.626
_exptl_absorpt_correction_T_max 0.2078
_exptl_absorpt_correction_T_min 0.1774
_exptl_absorpt_correction_type multi-scan
_exptl_absorpt_process_details 'SADABS; Bruker, 2000'
_exptl_crystal_colour yellow
_exptl_crystal_density_diffrn 3.140
_exptl_crystal_density_method 'not measured'
_exptl_crystal_description block
_exptl_crystal_F_000 1304
_exptl_crystal_size_max 0.15
_exptl_crystal_size_mid 0.14
_exptl_crystal_size_min 0.13
_refine_diff_density_max 1.719
_refine_diff_density_min -1.721
_refine_diff_density_rms 0.385
_refine_ls_extinction_method SHELXL
_refine_ls_goodness_of_fit_ref 1.033
_refine_ls_hydrogen_treatment mixed
_refine_ls_matrix_type full
_refine_ls_number_parameters 91
_refine_ls_number_reflns 1828
_refine_ls_number_restraints 2
_refine_ls_restrained_S_all 1.032
_refine_ls_R_factor_all 0.0537
_refine_ls_R_factor_gt 0.0443
_refine_ls_shift/su_max 0.001
_refine_ls_shift/su_mean 0.000
_refine_ls_structure_factor_coef Fsqd
_refine_ls_weighting_details 'calc w=1/[\s^2^(Fo^2^)+(0.0744P)^2^+4.4956P] where P=(Fo^2^+2Fc^2^)/3'
_refine_ls_weighting_scheme calc
_refine_ls_wR_factor_gt 0.1105
_refine_ls_wR_factor_ref 0.1176
_reflns_number_gt 1538
_reflns_number_total 1828
_reflns_threshold_expression >2sigma(I)
_cod_data_source_file c9dt01460h2.cif
_cod_data_source_block C6N2H14Cu3Br5
_cod_depositor_comments 'Adding full bibliography for 7700077--7700081.cif.'
_cod_original_sg_symbol_H-M Pnma
_cod_database_code 7700079

loop_
_symmetry_equiv_pos_as_xyz
'x, y, z'
'-x+1/2, -y, z+1/2'
'-x, y+1/2, -z'
'x+1/2, -y+1/2, -z+1/2'
'-x, -y, -z'
'x-1/2, y, -z-1/2'
'x, -y-1/2, z'
'-x-1/2, y-1/2, z-1/2'

loop_
_atom_site_label
_atom_site_type_symbol
_atom_site_fract_x
_atom_site_fract_y
_atom_site_fract_z
_atom_site_U_iso_or_equiv
_atom_site_adp_type
_atom_site_occupancy
_atom_site_symmetry_multiplicity
_atom_site_calc_flag
_atom_site_refinement_flags
Br1 Br 0.44310(5) 0.2500 0.71906(8) 0.0261(2) Uani 1 2 d S
Br2 Br 0.24968(4) -0.2500 0.81635(7) 0.0250(2) Uani 1 2 d S
Br3 Br 0.47486(5) -0.2500 0.72708(7) 0.0250(2) Uani 1 2 d S
Br4 Br 0.39461(3) -0.00536(7) 1.05372(5) 0.02189(18) Uani 1 1 d .
Cu1 Cu 0.37409(7) -0.2500 0.90300(12) 0.0400(3) Uani 1 2 d S
Cu2 Cu 0.47432(5) 0.01471(12) 0.85897(9) 0.0413(3) Uani 1 1 d .
N2 N 0.3686(4) -0.2500 0.3334(7) 0.0258(15) Uani 1 2 d SD
H6A H 0.404(3) -0.2500 0.287(7) 0.031 Uiso 1 2 d SD
N1 N 0.2748(4) -0.2500 0.5074(6) 0.0210(13) Uani 1 2 d SD
H5A H 0.246(4) -0.2500 0.565(6) 0.025 Uiso 1 2 d SD
C1 C 0.3215(3) -0.0939(8) 0.5200(5) 0.0270(12) Uani 1 1 d .
H1A H 0.3458 -0.0918 0.6025 0.032 Uiso 1 1 calc .
H1B H 0.2905 0.0061 0.5125 0.032 Uiso 1 1 calc .
C2 C 0.3799(3) -0.0966(8) 0.4131(6) 0.0299(13) Uani 1 1 d .
H2A H 0.3751 0.0040 0.3609 0.036 Uiso 1 1 calc .
H2B H 0.4296 -0.0979 0.4497 0.036 Uiso 1 1 calc .
C3 C 0.2349(5) -0.2500 0.3820(8) 0.032(2) Uani 1 2 d S
H3A H 0.2036 -0.3494 0.3750 0.038 Uiso 0.50 1 calc P
H3B H 0.2036 -0.1506 0.3750 0.038 Uiso 0.50 1 calc P
C4 C 0.2919(5) -0.2500 0.2787(8) 0.037(2) Uani 1 2 d S
H4A H 0.2853 -0.1508 0.2256 0.044 Uiso 0.50 1 calc P
H4B H 0.2853 -0.3492 0.2256 0.044 Uiso 0.50 1 calc P

loop_
_atom_site_aniso_label
_atom_site_aniso_U_11
_atom_site_aniso_U_22
_atom_site_aniso_U_33
_atom_site_aniso_U_23
_atom_site_aniso_U_13
_atom_site_aniso_U_12
Br1 0.0245(4) 0.0296(4) 0.0242(4) 0.000 0.0051(3) 0.000
Br2 0.0220(4) 0.0370(5) 0.0161(4) 0.000 0.0000(3) 0.000
Br3 0.0252(4) 0.0303(4) 0.0193(4) 0.000 -0.0039(3) 0.000
Br4 0.0188(3) 0.0316(4) 0.0153(3) 0.00014(19) -0.0004(2) -0.00093(19)
Cu1 0.0356(6) 0.0466(7) 0.0378(7) 0.000 -0.0088(5) 0.000
Cu2 0.0358(5) 0.0530(6) 0.0352(5) 0.0052(4) 0.0030(4) -0.0010(4)
N2 0.019(3) 0.038(4) 0.020(4) 0.000 0.009(3) 0.000
N1 0.017(3) 0.037(4) 0.009(3) 0.000 0.006(2) 0.000
C1 0.032(3) 0.031(3) 0.018(3) -0.003(2) 0.000(2) 0.002(2)
C2 0.021(3) 0.029(3) 0.039(3) 0.002(3) 0.008(3) -0.004(2)
C3 0.019(4) 0.059(6) 0.018(4) 0.000 -0.002(3) 0.000
C4 0.019(4) 0.078(7) 0.013(4) 0.000 0.002(3) 0.000

loop_
_atom_type_symbol
_atom_type_description
_atom_type_scat_dispersion_real
_atom_type_scat_dispersion_imag
_atom_type_scat_source
C C 0.0033 0.0016 'International Tables Vol C Tables 4.2.6.8 and 6.1.1.4'
H H 0.0000 0.0000 'International Tables Vol C Tables 4.2.6.8 and 6.1.1.4'
N N 0.0061 0.0033 'International Tables Vol C Tables 4.2.6.8 and 6.1.1.4'
Cu Cu 0.3201 1.2651 'International Tables Vol C Tables 4.2.6.8 and 6.1.1.4'
Br Br -0.2901 2.4595 'International Tables Vol C Tables 4.2.6.8 and 6.1.1.4'

loop_
_geom_angle_atom_site_label_1
_geom_angle_atom_site_label_2
_geom_angle_atom_site_label_3
_geom_angle
_geom_angle_site_symmetry_1
_geom_angle_site_symmetry_3
Cu2 Br1 Cu2 99.68(5) 7_565 .
Cu2 Br3 Cu2 113.10(5) 7 .
Cu2 Br3 Cu1 66.65(3) 7 .
Cu2 Br3 Cu1 66.65(3) . .
Cu2 Br4 Cu2 76.41(4) . 5_657
Cu2 Br4 Cu1 67.70(4) . .
Cu2 Br4 Cu1 109.90(4) 5_657 .
Br2 Cu1 Br4 111.77(4) . 7
Br2 Cu1 Br4 111.78(4) . .
Br4 Cu1 Br4 100.02(5) 7 .
Br2 Cu1 Br3 112.28(5) . .
Br4 Cu1 Br3 110.18(4) 7 .
Br4 Cu1 Br3 110.18(4) . .
Br2 Cu1 Cu2 122.21(4) . .
Br4 Cu1 Cu2 125.65(5) 7 .
Br4 Cu1 Cu2 55.69(3) . .
Br3 Cu1 Cu2 55.41(3) . .
Br2 Cu1 Cu2 122.21(4) . 7
Br4 Cu1 Cu2 55.69(3) 7 7
Br4 Cu1 Cu2 125.65(5) . 7
Br3 Cu1 Cu2 55.41(3) . 7
Cu2 Cu1 Cu2 96.86(6) . 7
Br1 Cu2 Br4 114.17(4) . .
Br1 Cu2 Br3 107.85(4) . .
Br4 Cu2 Br3 113.56(4) . .
Br1 Cu2 Br4 117.07(4) . 5_657
Br4 Cu2 Br4 103.59(4) . 5_657
Br3 Cu2 Br4 99.89(4) . 5_657
Br1 Cu2 Cu1 121.56(5) . .
Br4 Cu2 Cu1 56.61(3) . .
Br3 Cu2 Cu1 57.94(3) . .
Br4 Cu2 Cu1 121.12(4) 5_657 .
C2 N2 C2 109.3(7) 7 .
C2 N2 C4 110.1(4) 7 .
C2 N2 C4 110.1(4) . .
C2 N2 H6A 104(4) 7 .
C2 N2 H6A 104(4) . .
C4 N2 H6A 120(7) . .
C3 N1 C1 110.2(4) . 7
C3 N1 C1 110.2(4) . .
C1 N1 C1 111.0(6) 7 .
C3 N1 H5A 111(7) . .
C1 N1 H5A 107(3) 7 .
C1 N1 H5A 107(3) . .
N1 C1 C2 107.8(5) . .
N1 C1 H1A 110.1 . .
C2 C1 H1A 110.1 . .
N1 C1 H1B 110.1 . .
C2 C1 H1B 110.1 . .
H1A C1 H1B 108.5 . .
N2 C2 C1 109.2(5) . .
N2 C2 H2A 109.8 . .
C1 C2 H2A 109.8 . .
N2 C2 H2B 109.8 . .
C1 C2 H2B 109.8 . .
H2A C2 H2B 108.3 . .
C4 C3 N1 108.1(6) . .
C4 C3 H3A 110.1 . .
N1 C3 H3A 110.1 . .
C4 C3 H3B 110.1 . .
N1 C3 H3B 110.1 . .
H3A C3 H3B 108.4 . .
C3 C4 N2 110.7(7) . .
C3 C4 H4A 109.5 . .
N2 C4 H4A 109.5 . .
C3 C4 H4B 109.5 . .
N2 C4 H4B 109.5 . .
H4A C4 H4B 108.1 . .

loop_
_geom_bond_atom_site_label_1
_geom_bond_atom_site_label_2
_geom_bond_distance
_geom_bond_site_symmetry_2
Br1 Cu2 2.4360(10) 7_565
Br1 Cu2 2.4360(10) .
Br2 Cu1 2.4112(14) .
Br3 Cu2 2.5102(11) 7
Br3 Cu2 2.5102(11) .
Br3 Cu1 2.5841(15) .
Br4 Cu2 2.4993(10) .
Br4 Cu2 2.5259(11) 5_657
Br4 Cu1 2.5264(10) .
Cu1 Br4 2.5264(10) 7
Cu1 Cu2 2.7994(13) .
Cu1 Cu2 2.7995(13) 7
Cu2 Br4 2.5260(11) 5_657
N2 C2 1.488(7) 7
N2 C2 1.488(7) .
N2 C4 1.492(11) .
N2 H6A 0.8000(10) .
N1 C3 1.498(10) .
N1 C1 1.499(7) 7
N1 C1 1.499(7) .
N1 H5A 0.8000(10) .
C1 C2 1.535(8) .
C1 H1A 0.9700 .
C1 H1B 0.9700 .
C2 H2A 0.9700 .
C2 H2B 0.9700 .
C3 C4 1.490(12) .
C3 H3A 0.9700 .
C3 H3B 0.9700 .
C4 H4A 0.9700 .
C4 H4B 0.9700 .
